data_7045913
loop_
_publ_author_name
'Walewska, Ma\/lgorzata'
'Baumgartner, Judith'
'Marschner, Christoph'
'Albers, Lena'
'M\"uller, Thomas'

_publ_section_title
;
 Spirocyclic germanes via transannular insertion reactions of vinyl
 germylenes into Si-Si bonds.
;
_journal_issue 17
_journal_name_full 'Dalton transactions (Cambridge, England : 2003)'
_journal_page_first 5985
_journal_page_last 5996
_journal_paper_doi 10.1039/c8dt00315g
_journal_volume 47
_journal_year 2018
_chemical_formula_sum 'C32 H60 Ge3 Si6'
_chemical_formula_weight 831.11
_space_group_IT_number 14
_space_group_name_Hall '-P 2yn'
_space_group_name_H-M_alt 'P 1 21/n 1'
_symmetry_cell_setting monoclinic
_symmetry_space_group_name_Hall '-P 2yn'
_symmetry_space_group_name_H-M 'P 1 21/n 1'
_atom_sites_solution_hydrogens geom
_atom_sites_solution_primary direct
_atom_sites_solution_secondary difmap
_audit_creation_method SHELXL-97
_audit_update_record
;
2016-01-27 deposited with the CCDC.
2018-03-23 downloaded from the CCDC.
;
_cell_angle_alpha 90.00
_cell_angle_beta 98.41(3)
_cell_angle_gamma 90.00
_cell_formula_units_Z 4
_cell_length_a 9.7468(19)
_cell_length_b 27.980(6)
_cell_length_c 16.054(3)
_cell_measurement_reflns_used 12314
_cell_measurement_temperature 100(2)
_cell_measurement_theta_max 52.522
_cell_measurement_theta_min 4.454
_cell_volume 4331.1(15)
_computing_cell_refinement 'Bruker XSCANS'
_computing_data_collection 'Bruker XSCANS'
_computing_data_reduction 'Bruker SHELXTL'
_computing_molecular_graphics 'Bruker SHELXTL'
_computing_publication_material 'Bruker SHELXTL'
_computing_structure_refinement 'SHELXL-97 (Sheldrick, 1997)'
_computing_structure_solution 'SHELXS-97 (Sheldrick, 1990)'
_diffrn_ambient_temperature 100(2)
_diffrn_measured_fraction_theta_full 0.995
_diffrn_measured_fraction_theta_max 0.995
_diffrn_measurement_device_type 'SMART APEX'
_diffrn_measurement_method '\w scans'
_diffrn_radiation_monochromator graphite
_diffrn_radiation_source 'fine-focus sealed tube'
_diffrn_radiation_type MoK\a
_diffrn_radiation_wavelength 0.71073
_diffrn_reflns_av_R_equivalents 0.0508
_diffrn_reflns_av_sigmaI/netI 0.0513
_diffrn_reflns_limit_h_max 12
_diffrn_reflns_limit_h_min -12
_diffrn_reflns_limit_k_max 34
_diffrn_reflns_limit_k_min -34
_diffrn_reflns_limit_l_max 20
_diffrn_reflns_limit_l_min -20
_diffrn_reflns_number 33865
_diffrn_reflns_theta_full 26.37
_diffrn_reflns_theta_max 26.37
_diffrn_reflns_theta_min 1.46
_exptl_absorpt_coefficient_mu 2.254
_exptl_absorpt_correction_T_max 0.8060
_exptl_absorpt_correction_T_min 0.5324
_exptl_absorpt_correction_type multi-scan
_exptl_absorpt_process_details SADABS
_exptl_crystal_colour colorless
_exptl_crystal_density_diffrn 1.275
_exptl_crystal_density_method 'not measured'
_exptl_crystal_description blocks
_exptl_crystal_F_000 1728
_exptl_crystal_size_max 0.32
_exptl_crystal_size_mid 0.11
_exptl_crystal_size_min 0.10
_platon_squeeze_details
;
;
_refine_diff_density_max 0.804
_refine_diff_density_min -0.434
_refine_diff_density_rms 0.097
_refine_ls_extinction_method none
_refine_ls_goodness_of_fit_ref 0.974
_refine_ls_hydrogen_treatment constr
_refine_ls_matrix_type full
_refine_ls_number_parameters 386
_refine_ls_number_reflns 8800
_refine_ls_number_restraints 0
_refine_ls_restrained_S_all 0.974
_refine_ls_R_factor_all 0.0543
_refine_ls_R_factor_gt 0.0423
_refine_ls_shift/su_max 0.001
_refine_ls_shift/su_mean 0.000
_refine_ls_structure_factor_coef Fsqd
_refine_ls_weighting_details 'calc w=1/[\s^2^(Fo^2^)+(0.0451P)^2^+0.0000P] where P=(Fo^2^+2Fc^2^)/3'
_refine_ls_weighting_scheme calc
_refine_ls_wR_factor_gt 0.0791
_refine_ls_wR_factor_ref 0.0826
_reflns_number_gt 7207
_reflns_number_total 8800
_reflns_threshold_expression >2sigma(I)
_cod_data_source_file c8dt00315g4.cif
_cod_data_source_block 1125j
_cod_depositor_comments 'Adding full bibliography for 7045912--7045917.cif.'
_cod_original_cell_volume 4331.2(15)
_cod_original_sg_symbol_H-M P2(1)/n
_cod_database_code 7045913

loop_
_symmetry_equiv_pos_as_xyz
'x, y, z'
'-x+1/2, y+1/2, -z+1/2'
'-x, -y, -z'
'x-1/2, -y-1/2, z-1/2'

loop_
_atom_site_label
_atom_site_type_symbol
_atom_site_fract_x
_atom_site_fract_y
_atom_site_fract_z
_atom_site_U_iso_or_equiv
_atom_site_adp_type
_atom_site_occupancy
_atom_site_symmetry_multiplicity
_atom_site_calc_flag
_atom_site_refinement_flags
Ge1 Ge 0.87522(3) 0.133985(10) 0.623457(18) 0.01420(8) Uani 1 1 d .
Ge2 Ge 0.96986(3) 0.215792(10) 0.645688(19) 0.01706(8) Uani 1 1 d .
Ge3 Ge 0.74682(3) 0.075999(10) 0.812042(18) 0.01566(8) Uani 1 1 d .
Si2 Si 0.99359(7) 0.06026(3) 0.65985(5) 0.01608(17) Uani 1 1 d .
Si1 Si 0.98540(7) 0.05954(3) 0.80401(5) 0.01663(17) Uani 1 1 d .
Si6 Si 0.81645(8) 0.28177(3) 0.65818(5) 0.02410(19) Uani 1 1 d .
Si5 Si 1.20355(8) 0.23159(3) 0.70763(5) 0.02038(18) Uani 1 1 d .
Si3 Si 0.72521(8) 0.13072(3) 0.92295(5) 0.02174(18) Uani 1 1 d .
Si4 Si 0.62403(8) 0.00342(3) 0.82851(5) 0.02037(18) Uani 1 1 d .
C3 C 0.5705(3) 0.13270(10) 0.56481(18) 0.0183(6) Uani 1 1 d .
C8 C 0.5697(3) 0.17663(10) 0.52377(19) 0.0243(7) Uani 1 1 d .
H8 H 0.6396 0.1995 0.5421 0.029 Uiso 1 1 calc R
C4 C 0.4683(3) 0.09940(11) 0.53525(18) 0.0232(7) Uani 1 1 d .
H4 H 0.4674 0.0691 0.5619 0.028 Uiso 1 1 calc R
C7 C 0.4685(3) 0.18720(12) 0.4568(2) 0.0342(8) Uani 1 1 d .
H7 H 0.4683 0.2175 0.4299 0.041 Uiso 1 1 calc R
C6 C 0.3674(3) 0.15392(14) 0.4286(2) 0.0403(9) Uani 1 1 d .
H6 H 0.2978 0.1613 0.3826 0.048 Uiso 1 1 calc R
C5 C 0.3679(3) 0.11011(12) 0.4674(2) 0.0336(8) Uani 1 1 d .
H5 H 0.2992 0.0871 0.4476 0.040 Uiso 1 1 calc R
C1 C 0.6794(3) 0.12104(9) 0.63783(18) 0.0161(6) Uani 1 1 d .
C11 C 0.8842(3) 0.13203(9) 0.42840(17) 0.0164(6) Uani 1 1 d .
C2 C 0.6422(3) 0.10104(9) 0.70660(17) 0.0154(6) Uani 1 1 d .
H2 H 0.5446 0.0983 0.7043 0.018 Uiso 1 1 calc R
C9 C 0.9068(3) 0.15725(9) 0.51031(17) 0.0154(6) Uani 1 1 d .
C10 C 0.9658(3) 0.20024(9) 0.52527(17) 0.0184(6) Uani 1 1 d .
H10 H 1.0000 0.2200 0.4847 0.022 Uiso 1 1 calc R
C12 C 0.9675(3) 0.14130(10) 0.36661(19) 0.0248(7) Uani 1 1 d .
H12 H 1.0424 0.1632 0.3780 0.030 Uiso 1 1 calc R
C16 C 0.7770(3) 0.09898(10) 0.40991(19) 0.0235(7) Uani 1 1 d .
H16 H 0.7210 0.0912 0.4517 0.028 Uiso 1 1 calc R
C13 C 0.9425(3) 0.11907(11) 0.2890(2) 0.0323(8) Uani 1 1 d .
H13 H 1.0008 0.1255 0.2478 0.039 Uiso 1 1 calc R
C17 C 1.0342(3) 0.00274(10) 0.86329(18) 0.0247(7) Uani 1 1 d .
H17A H 1.1342 -0.0027 0.8665 0.037 Uiso 1 1 calc R
H17B H 0.9836 -0.0241 0.8340 0.037 Uiso 1 1 calc R
H17C H 1.0103 0.0053 0.9203 0.037 Uiso 1 1 calc R
C20 C 1.1693(3) 0.05869(10) 0.62628(19) 0.0239(7) Uani 1 1 d .
H20A H 1.2075 0.0263 0.6340 0.036 Uiso 1 1 calc R
H20B H 1.2307 0.0812 0.6605 0.036 Uiso 1 1 calc R
H20C H 1.1617 0.0677 0.5668 0.036 Uiso 1 1 calc R
C19 C 0.8858(3) 0.01234(10) 0.59979(19) 0.0241(7) Uani 1 1 d .
H19A H 0.8885 0.0163 0.5394 0.036 Uiso 1 1 calc R
H19B H 0.7897 0.0149 0.6107 0.036 Uiso 1 1 calc R
H19C H 0.9230 -0.0191 0.6179 0.036 Uiso 1 1 calc R
C28 C 1.2201(3) 0.24853(11) 0.82083(19) 0.0314(7) Uani 1 1 d .
H28A H 1.1747 0.2243 0.8515 0.047 Uiso 1 1 calc R
H28B H 1.1759 0.2796 0.8261 0.047 Uiso 1 1 calc R
H28C H 1.3185 0.2506 0.8445 0.047 Uiso 1 1 calc R
C25 C 0.4382(3) 0.01761(11) 0.8353(2) 0.0311(7) Uani 1 1 d .
H25A H 0.3859 -0.0122 0.8371 0.047 Uiso 1 1 calc R
H25B H 0.3989 0.0363 0.7859 0.047 Uiso 1 1 calc R
H25C H 0.4327 0.0361 0.8865 0.047 Uiso 1 1 calc R
C27 C 1.3151(3) 0.17881(11) 0.6948(2) 0.0318(8) Uani 1 1 d .
H27A H 1.4127 0.1875 0.7112 0.048 Uiso 1 1 calc R
H27B H 1.3001 0.1685 0.6359 0.048 Uiso 1 1 calc R
H27C H 1.2910 0.1527 0.7307 0.048 Uiso 1 1 calc R
C18 C 1.1037(3) 0.10779(10) 0.85434(19) 0.0264(7) Uani 1 1 d .
H18A H 1.0939 0.1104 0.9140 0.040 Uiso 1 1 calc R
H18B H 1.0790 0.1383 0.8261 0.040 Uiso 1 1 calc R
H18C H 1.2000 0.0998 0.8491 0.040 Uiso 1 1 calc R
C15 C 0.7511(3) 0.07737(10) 0.33193(19) 0.0279(7) Uani 1 1 d .
H15 H 0.6764 0.0554 0.3201 0.033 Uiso 1 1 calc R
C32 C 0.6826(3) 0.26653(12) 0.7265(2) 0.0393(9) Uani 1 1 d .
H32A H 0.7281 0.2608 0.7842 0.059 Uiso 1 1 calc R
H32B H 0.6326 0.2377 0.7049 0.059 Uiso 1 1 calc R
H32C H 0.6171 0.2931 0.7262 0.059 Uiso 1 1 calc R
C14 C 0.8331(3) 0.08744(11) 0.27101(19) 0.0303(7) Uani 1 1 d .
H14 H 0.8146 0.0728 0.2172 0.036 Uiso 1 1 calc R
C26 C 0.6304(3) -0.03474(10) 0.7331(2) 0.0284(7) Uani 1 1 d .
H26A H 0.5758 -0.0638 0.7373 0.043 Uiso 1 1 calc R
H26B H 0.7268 -0.0434 0.7297 0.043 Uiso 1 1 calc R
H26C H 0.5918 -0.0169 0.6825 0.043 Uiso 1 1 calc R
C24 C 0.6934(3) -0.03135(11) 0.9251(2) 0.0344(8) Uani 1 1 d .
H24A H 0.6940 -0.0111 0.9749 0.052 Uiso 1 1 calc R
H24B H 0.7882 -0.0419 0.9212 0.052 Uiso 1 1 calc R
H24C H 0.6345 -0.0593 0.9298 0.052 Uiso 1 1 calc R
C30 C 0.9180(3) 0.33463(11) 0.7039(2) 0.0404(9) Uani 1 1 d .
H30A H 0.8542 0.3604 0.7135 0.061 Uiso 1 1 calc R
H30B H 0.9795 0.3456 0.6647 0.061 Uiso 1 1 calc R
H30C H 0.9735 0.3256 0.7575 0.061 Uiso 1 1 calc R
C31 C 0.7272(4) 0.30119(11) 0.5522(2) 0.0388(8) Uani 1 1 d .
H31A H 0.6753 0.3307 0.5582 0.058 Uiso 1 1 calc R
H31B H 0.6630 0.2761 0.5283 0.058 Uiso 1 1 calc R
H31C H 0.7964 0.3069 0.5148 0.058 Uiso 1 1 calc R
C29 C 1.2626(3) 0.28213(11) 0.6456(2) 0.0361(8) Uani 1 1 d .
H29A H 1.3600 0.2894 0.6664 0.054 Uiso 1 1 calc R
H29B H 1.2056 0.3104 0.6518 0.054 Uiso 1 1 calc R
H29C H 1.2532 0.2731 0.5860 0.054 Uiso 1 1 calc R
C21 C 0.5422(4) 0.14971(14) 0.9228(3) 0.0558(11) Uani 1 1 d .
H21A H 0.4858 0.1219 0.9330 0.084 Uiso 1 1 calc R
H21B H 0.5062 0.1638 0.8680 0.084 Uiso 1 1 calc R
H21C H 0.5381 0.1734 0.9672 0.084 Uiso 1 1 calc R
C23 C 0.8316(4) 0.18489(11) 0.9106(2) 0.0420(9) Uani 1 1 d .
H23A H 0.7977 0.2116 0.9414 0.063 Uiso 1 1 calc R
H23B H 0.8242 0.1931 0.8508 0.063 Uiso 1 1 calc R
H23C H 0.9287 0.1784 0.9331 0.063 Uiso 1 1 calc R
C22 C 0.7917(5) 0.10067(13) 1.0247(2) 0.0647(14) Uani 1 1 d .
H22A H 0.7977 0.1240 1.0706 0.097 Uiso 1 1 calc R
H22B H 0.8840 0.0874 1.0218 0.097 Uiso 1 1 calc R
H22C H 0.7284 0.0748 1.0350 0.097 Uiso 1 1 calc R

loop_
_atom_site_aniso_label
_atom_site_aniso_U_11
_atom_site_aniso_U_22
_atom_site_aniso_U_33
_atom_site_aniso_U_23
_atom_site_aniso_U_13
_atom_site_aniso_U_12
Ge1 0.01481(14) 0.01619(15) 0.01134(17) 0.00060(11) 0.00109(12) -0.00053(11)
Ge2 0.01881(15) 0.01689(15) 0.01474(17) -0.00140(12) -0.00007(12) -0.00127(11)
Ge3 0.01647(14) 0.01883(15) 0.01170(17) 0.00076(12) 0.00214(12) 0.00003(11)
Si2 0.0165(4) 0.0174(4) 0.0145(4) 0.0006(3) 0.0030(3) 0.0010(3)
Si1 0.0172(4) 0.0189(4) 0.0135(4) 0.0007(3) 0.0011(3) 0.0012(3)
Si6 0.0278(4) 0.0196(4) 0.0232(5) -0.0033(4) -0.0020(4) 0.0046(3)
Si5 0.0197(4) 0.0211(4) 0.0195(5) 0.0007(3) 0.0001(3) -0.0029(3)
Si3 0.0291(4) 0.0217(4) 0.0145(5) 0.0004(3) 0.0035(4) 0.0048(3)
Si4 0.0205(4) 0.0233(4) 0.0174(5) 0.0030(3) 0.0030(3) -0.0031(3)
C3 0.0165(13) 0.0247(15) 0.0147(16) 0.0016(12) 0.0052(12) 0.0032(11)
C8 0.0194(14) 0.0274(16) 0.0266(18) 0.0056(13) 0.0042(13) 0.0028(12)
C4 0.0212(15) 0.0340(17) 0.0146(16) 0.0042(13) 0.0034(12) -0.0027(12)
C7 0.0232(16) 0.045(2) 0.034(2) 0.0176(16) 0.0030(15) 0.0076(14)
C6 0.0175(15) 0.080(3) 0.022(2) 0.0187(18) -0.0017(14) 0.0007(16)
C5 0.0218(16) 0.057(2) 0.0212(19) 0.0043(16) 0.0013(14) -0.0126(15)
C1 0.0140(13) 0.0149(13) 0.0189(16) -0.0012(12) 0.0012(11) 0.0012(10)
C11 0.0172(13) 0.0181(14) 0.0132(16) 0.0005(11) -0.0007(11) 0.0034(11)
C2 0.0151(13) 0.0181(14) 0.0126(15) -0.0001(11) 0.0008(11) 0.0020(10)
C9 0.0153(13) 0.0207(14) 0.0102(15) 0.0014(11) 0.0019(11) -0.0001(11)
C10 0.0207(14) 0.0224(15) 0.0115(15) 0.0003(12) 0.0001(12) 0.0001(11)
C12 0.0290(16) 0.0234(15) 0.0228(18) -0.0001(13) 0.0063(14) -0.0037(12)
C16 0.0227(15) 0.0269(16) 0.0215(18) -0.0037(13) 0.0059(13) -0.0031(12)
C13 0.046(2) 0.0332(18) 0.0208(19) -0.0024(15) 0.0159(15) -0.0035(15)
C17 0.0258(15) 0.0291(16) 0.0195(17) 0.0064(13) 0.0039(13) 0.0056(13)
C20 0.0230(15) 0.0278(16) 0.0223(18) 0.0012(13) 0.0081(13) 0.0019(12)
C19 0.0281(16) 0.0240(16) 0.0198(17) -0.0033(13) 0.0024(13) -0.0023(12)
C28 0.0322(17) 0.0360(18) 0.0231(19) -0.0020(14) -0.0054(14) -0.0017(14)
C25 0.0267(16) 0.0390(19) 0.028(2) -0.0011(15) 0.0066(14) -0.0058(14)
C27 0.0250(16) 0.0311(18) 0.040(2) 0.0022(15) 0.0072(15) 0.0022(13)
C18 0.0234(15) 0.0308(17) 0.0239(18) -0.0048(14) 0.0005(13) -0.0035(12)
C15 0.0257(16) 0.0312(17) 0.0254(19) -0.0101(14) -0.0007(14) -0.0032(13)
C32 0.0369(19) 0.042(2) 0.041(2) -0.0029(17) 0.0124(16) 0.0109(16)
C14 0.0462(19) 0.0279(17) 0.0155(17) -0.0082(14) 0.0002(15) 0.0042(14)
C26 0.0335(17) 0.0238(16) 0.029(2) -0.0014(14) 0.0079(14) -0.0058(13)
C24 0.0400(19) 0.0355(19) 0.027(2) 0.0135(15) 0.0015(15) -0.0088(15)
C30 0.044(2) 0.0258(17) 0.048(2) -0.0135(16) -0.0060(17) 0.0057(15)
C31 0.048(2) 0.0290(18) 0.035(2) 0.0015(15) -0.0081(17) 0.0072(15)
C29 0.0309(17) 0.0393(19) 0.037(2) 0.0103(16) 0.0026(15) -0.0115(15)
C21 0.037(2) 0.061(3) 0.072(3) -0.033(2) 0.017(2) 0.0051(18)
C23 0.051(2) 0.0304(18) 0.046(2) -0.0159(17) 0.0144(18) -0.0073(16)
C22 0.141(4) 0.035(2) 0.015(2) -0.0001(16) 0.000(2) 0.025(2)

loop_
_atom_type_symbol
_atom_type_description
_atom_type_scat_dispersion_real
_atom_type_scat_dispersion_imag
_atom_type_scat_source
C C 0.0033 0.0016 'International Tables Vol C Tables 4.2.6.8 and 6.1.1.4'
H H 0.0000 0.0000 'International Tables Vol C Tables 4.2.6.8 and 6.1.1.4'
Si Si 0.0817 0.0704 'International Tables Vol C Tables 4.2.6.8 and 6.1.1.4'
Ge Ge 0.1547 1.8001 'International Tables Vol C Tables 4.2.6.8 and 6.1.1.4'

loop_
_geom_angle_atom_site_label_1
_geom_angle_atom_site_label_2
_geom_angle_atom_site_label_3
_geom_angle
C1 Ge1 C9 116.33(11)
C1 Ge1 Si2 104.54(8)
C9 Ge1 Si2 111.73(8)
C1 Ge1 Ge2 119.71(7)
C9 Ge1 Ge2 74.07(8)
Si2 Ge1 Ge2 127.29(3)
C10 Ge2 Si5 109.22(8)
C10 Ge2 Si6 109.10(8)
Si5 Ge2 Si6 112.96(3)
C10 Ge2 Ge1 72.63(8)
Si5 Ge2 Ge1 122.94(2)
Si6 Ge2 Ge1 119.97(3)
C2 Ge3 Si3 108.80(8)
C2 Ge3 Si4 101.09(8)
Si3 Ge3 Si4 111.28(3)
C2 Ge3 Si1 113.99(8)
Si3 Ge3 Si1 110.93(4)
Si4 Ge3 Si1 110.40(3)
C20 Si2 C19 107.58(13)
C20 Si2 Si1 116.90(11)
C19 Si2 Si1 113.94(10)
C20 Si2 Ge1 112.27(10)
C19 Si2 Ge1 106.03(10)
Si1 Si2 Ge1 99.49(4)
C17 Si1 C18 107.21(14)
C17 Si1 Si2 117.94(10)
C18 Si1 Si2 108.24(10)
C17 Si1 Ge3 108.17(9)
C18 Si1 Ge3 112.25(10)
Si2 Si1 Ge3 103.11(4)
C30 Si6 C32 108.93(17)
C30 Si6 C31 106.01(16)
C32 Si6 C31 109.09(16)
C30 Si6 Ge2 109.91(11)
C32 Si6 Ge2 111.68(11)
C31 Si6 Ge2 111.04(11)
C27 Si5 C28 109.91(15)
C27 Si5 C29 108.12(15)
C28 Si5 C29 109.77(16)
C27 Si5 Ge2 110.09(10)
C28 Si5 Ge2 113.24(10)
C29 Si5 Ge2 105.51(11)
C21 Si3 C23 108.41(17)
C21 Si3 C22 109.9(2)
C23 Si3 C22 109.39(19)
C21 Si3 Ge3 111.85(13)
C23 Si3 Ge3 109.40(11)
C22 Si3 Ge3 107.89(12)
C24 Si4 C25 107.30(15)
C24 Si4 C26 109.24(15)
C25 Si4 C26 108.42(14)
C24 Si4 Ge3 114.01(10)
C25 Si4 Ge3 109.29(10)
C26 Si4 Ge3 108.45(10)
C8 C3 C4 118.3(3)
C8 C3 C1 121.1(2)
C4 C3 C1 120.6(2)
C7 C8 C3 120.7(3)
C5 C4 C3 120.6(3)
C8 C7 C6 120.3(3)
C5 C6 C7 119.8(3)
C6 C5 C4 120.3(3)
C2 C1 C3 119.4(2)
C2 C1 Ge1 123.6(2)
C3 C1 Ge1 116.87(19)
C16 C11 C12 117.9(3)
C16 C11 C9 121.0(2)
C12 C11 C9 121.1(2)
C1 C2 Ge3 133.6(2)
C10 C9 C11 126.3(2)
C10 C9 Ge1 104.4(2)
C11 C9 Ge1 129.07(19)
C9 C10 Ge2 108.6(2)
C13 C12 C11 120.9(3)
C15 C16 C11 121.1(3)
C12 C13 C14 120.4(3)
C16 C15 C14 120.3(3)
C15 C14 C13 119.4(3)

loop_
_geom_bond_atom_site_label_1
_geom_bond_atom_site_label_2
_geom_bond_distance
Ge1 C1 1.989(3)
Ge1 C9 1.995(3)
Ge1 Si2 2.3937(9)
Ge1 Ge2 2.4741(6)
Ge2 C10 1.976(3)
Ge2 Si5 2.3895(10)
Ge2 Si6 2.4025(9)
Ge3 C2 1.973(3)
Ge3 Si3 2.3809(9)
Ge3 Si4 2.3913(9)
Ge3 Si1 2.3925(9)
Si2 C20 1.869(3)
Si2 C19 1.880(3)
Si2 Si1 2.3275(12)
Si1 C17 1.878(3)
Si1 C18 1.880(3)
Si6 C30 1.869(3)
Si6 C32 1.872(3)
Si6 C31 1.875(3)
Si5 C27 1.863(3)
Si5 C28 1.862(3)
Si5 C29 1.868(3)
Si3 C21 1.861(3)
Si3 C23 1.863(3)
Si3 C22 1.867(4)
Si4 C24 1.872(3)
Si4 C25 1.872(3)
Si4 C26 1.875(3)
C3 C8 1.394(4)
C3 C4 1.396(4)
C3 C1 1.498(4)
C8 C7 1.381(4)
C4 C5 1.386(4)
C7 C6 1.383(5)
C6 C5 1.374(5)
C1 C2 1.334(4)
C11 C16 1.394(4)
C11 C12 1.395(4)
C11 C9 1.480(4)
C9 C10 1.340(4)
C12 C13 1.381(4)
C16 C15 1.380(4)
C13 C14 1.384(4)
C15 C14 1.380(4)

loop_
_geom_torsion_atom_site_label_1
_geom_torsion_atom_site_label_2
_geom_torsion_atom_site_label_3
_geom_torsion_atom_site_label_4
_geom_torsion
C1 Ge1 Ge2 C10 -114.15(12)
C9 Ge1 Ge2 C10 -2.54(11)
Si2 Ge1 Ge2 C10 102.92(9)
C1 Ge1 Ge2 Si5 143.83(10)
C9 Ge1 Ge2 Si5 -104.57(8)
Si2 Ge1 Ge2 Si5 0.89(4)
C1 Ge1 Ge2 Si6 -11.71(10)
C9 Ge1 Ge2 Si6 99.90(8)
Si2 Ge1 Ge2 Si6 -154.64(4)
C1 Ge1 Si2 C20 165.96(13)
C9 Ge1 Si2 C20 39.33(13)
Ge2 Ge1 Si2 C20 -46.78(11)
C1 Ge1 Si2 C19 48.74(13)
C9 Ge1 Si2 C19 -77.89(13)
Ge2 Ge1 Si2 C19 -164.00(10)
C1 Ge1 Si2 Si1 -69.69(9)
C9 Ge1 Si2 Si1 163.68(8)
Ge2 Ge1 Si2 Si1 77.57(4)
C20 Si2 Si1 C17 -70.68(15)
C19 Si2 Si1 C17 55.90(15)
Ge1 Si2 Si1 C17 168.27(10)
C20 Si2 Si1 C18 51.16(15)
C19 Si2 Si1 C18 177.74(14)
Ge1 Si2 Si1 C18 -69.89(10)
C20 Si2 Si1 Ge3 170.24(10)
C19 Si2 Si1 Ge3 -63.17(11)
Ge1 Si2 Si1 Ge3 49.20(4)
C2 Ge3 Si1 C17 -140.49(13)
Si3 Ge3 Si1 C17 96.30(11)
Si4 Ge3 Si1 C17 -27.53(11)
C2 Ge3 Si1 C18 101.42(14)
Si3 Ge3 Si1 C18 -21.79(11)
Si4 Ge3 Si1 C18 -145.62(11)
C2 Ge3 Si1 Si2 -14.85(9)
Si3 Ge3 Si1 Si2 -138.06(4)
Si4 Ge3 Si1 Si2 98.11(4)
C10 Ge2 Si6 C30 -115.36(15)
Si5 Ge2 Si6 C30 6.31(13)
Ge1 Ge2 Si6 C30 164.13(13)
C10 Ge2 Si6 C32 123.62(15)
Si5 Ge2 Si6 C32 -114.70(13)
Ge1 Ge2 Si6 C32 43.11(13)
C10 Ge2 Si6 C31 1.62(15)
Si5 Ge2 Si6 C31 123.29(12)
Ge1 Ge2 Si6 C31 -78.89(12)
C10 Ge2 Si5 C27 -58.23(14)
Si6 Ge2 Si5 C27 -179.84(11)
Ge1 Ge2 Si5 C27 23.10(12)
C10 Ge2 Si5 C28 178.29(14)
Si6 Ge2 Si5 C28 56.68(12)
Ge1 Ge2 Si5 C28 -100.38(11)
C10 Ge2 Si5 C29 58.21(15)
Si6 Ge2 Si5 C29 -63.40(12)
Ge1 Ge2 Si5 C29 139.54(12)
C2 Ge3 Si3 C21 47.16(17)
Si4 Ge3 Si3 C21 -63.37(16)
Si1 Ge3 Si3 C21 173.30(15)
C2 Ge3 Si3 C23 -72.97(15)
Si4 Ge3 Si3 C23 176.51(13)
Si1 Ge3 Si3 C23 53.18(13)
C2 Ge3 Si3 C22 168.11(18)
Si4 Ge3 Si3 C22 57.59(17)
Si1 Ge3 Si3 C22 -65.74(17)
C2 Ge3 Si4 C24 -179.45(14)
Si3 Ge3 Si4 C24 -64.06(13)
Si1 Ge3 Si4 C24 59.56(13)
C2 Ge3 Si4 C25 -59.39(13)
Si3 Ge3 Si4 C25 55.99(11)
Si1 Ge3 Si4 C25 179.62(11)
C2 Ge3 Si4 C26 58.63(13)
Si3 Ge3 Si4 C26 174.01(11)
Si1 Ge3 Si4 C26 -62.36(11)
C4 C3 C8 C7 1.4(4)
C1 C3 C8 C7 -179.7(3)
C8 C3 C4 C5 -0.7(4)
C1 C3 C4 C5 -179.7(3)
C3 C8 C7 C6 -1.0(5)
C8 C7 C6 C5 -0.1(5)
C7 C6 C5 C4 0.8(5)
C3 C4 C5 C6 -0.4(5)
C8 C3 C1 C2 134.6(3)
C4 C3 C1 C2 -46.5(4)
C8 C3 C1 Ge1 -48.2(3)
C4 C3 C1 Ge1 130.8(2)
C9 Ge1 C1 C2 173.3(2)
Si2 Ge1 C1 C2 49.6(2)
Ge2 Ge1 C1 C2 -100.7(2)
C9 Ge1 C1 C3 -3.8(2)
Si2 Ge1 C1 C3 -127.57(18)
Ge2 Ge1 C1 C3 82.1(2)
C3 C1 C2 Ge3 175.1(2)
Ge1 C1 C2 Ge3 -2.0(4)
Si3 Ge3 C2 C1 106.2(3)
Si4 Ge3 C2 C1 -136.6(3)
Si1 Ge3 C2 C1 -18.1(3)
C16 C11 C9 C10 -153.3(3)
C12 C11 C9 C10 25.3(4)
C16 C11 C9 Ge1 33.0(4)
C12 C11 C9 Ge1 -148.3(2)
C1 Ge1 C9 C10 119.41(18)
Si2 Ge1 C9 C10 -120.67(17)
Ge2 Ge1 C9 C10 3.70(16)
C1 Ge1 C9 C11 -65.9(2)
Si2 Ge1 C9 C11 54.0(2)
Ge2 Ge1 C9 C11 178.4(2)
C11 C9 C10 Ge2 -179.6(2)
Ge1 C9 C10 Ge2 -4.7(2)
Si5 Ge2 C10 C9 123.47(17)
Si6 Ge2 C10 C9 -112.61(18)
Ge1 Ge2 C10 C9 3.85(16)
C16 C11 C12 C13 1.3(4)
C9 C11 C12 C13 -177.4(3)
C12 C11 C16 C15 -2.2(4)
C9 C11 C16 C15 176.4(3)
C11 C12 C13 C14 0.6(5)
C11 C16 C15 C14 1.3(4)
C16 C15 C14 C13 0.6(5)
C12 C13 C14 C15 -1.6(5)

loop_
_platon_squeeze_void_nr
_platon_squeeze_void_average_x
_platon_squeeze_void_average_y
_platon_squeeze_void_average_z
_platon_squeeze_void_volume
_platon_squeeze_void_count_electrons
_platon_squeeze_void_content
1 0.113 0.488 0.961 12 0 ' '
2 0.386 0.988 0.539 11 0 ' '
3 0.614 0.012 0.461 12 0 ' '
4 0.886 0.512 0.039 11 0 ' '
